data_4518553
loop_
_publ_author_name
'Wang, Zhao-Yi'
'Zhang, Li-Yi'
'Xu, Liang-Jin'
'Shi, Lin-Xi'
'Wang, Jin-Yun'
'Chen, Zhong-Ning'

_publ_section_title
;
 Elaborate Design of d<sup>8</sup>-d<sup>10</sup> Heteronuclear Phosphors
 for Ultrahigh-Efficiency Solution-Processed Organic Light-Emitting
 Diodes.
;
_journal_issue 12
_journal_name_full 'ACS applied materials &amp; interfaces'
_journal_page_first 14433
_journal_page_last 14439
_journal_paper_doi 10.1021/acsami.1c00222
_journal_volume 13
_journal_year 2021
_chemical_formula_moiety 'C92 H92 Au2 O4 P6 Pt, 6(C H2 Cl2), 2(Cl O4)'
_chemical_formula_sum 'C98 H104 Au2 Cl14 O12 P6 Pt'
_chemical_formula_weight 2744.95
_space_group_crystal_system monoclinic
_space_group_IT_number 15
_space_group_name_Hall '-C 2yc'
_space_group_name_H-M_alt 'C 1 2/c 1'
_atom_sites_solution_hydrogens geom
_audit_creation_date 2020-07-10
_audit_creation_method
;
Olex2 1.3
(compiled 2020.06.28 svn.raecde09e for OlexSys, GUI svn.r6132)
;
_cell_angle_alpha 90
_cell_angle_beta 110.9660(10)
_cell_angle_gamma 90
_cell_formula_units_Z 4
_cell_length_a 23.1201(6)
_cell_length_b 20.7108(6)
_cell_length_c 23.5545(6)
_cell_measurement_reflns_used 8547
_cell_measurement_temperature 174.17
_cell_measurement_theta_max 25.33
_cell_measurement_theta_min 2.65
_cell_volume 10532.0(5)
_computing_cell_refinement 'SAINT V8.38A (Bruker, 2018)'
_computing_data_reduction 'SAINT V8.38A (Bruker, 2018)'
_computing_molecular_graphics 'Olex2 1.3 (Dolomanov et al., 2009)'
_computing_publication_material 'Olex2 1.3 (Dolomanov et al., 2009)'
_computing_structure_refinement 'XL  (Sheldrick, 2008)'
_computing_structure_solution 'SHELXT 2014/5 (Sheldrick, 2014)'
_diffrn_ambient_temperature 174.17
_diffrn_measured_fraction_theta_full 0.969
_diffrn_measured_fraction_theta_max 0.968
_diffrn_measurement_device_type 'Bruker APEX-II CCD'
_diffrn_measurement_method '\f and \w scans'
_diffrn_radiation_type MoK\a
_diffrn_radiation_wavelength 0.71073
_diffrn_reflns_av_R_equivalents 0.0684
_diffrn_reflns_av_unetI/netI 0.0591
_diffrn_reflns_Laue_measured_fraction_full 0.969
_diffrn_reflns_Laue_measured_fraction_max 0.968
_diffrn_reflns_limit_h_max 27
_diffrn_reflns_limit_h_min -24
_diffrn_reflns_limit_k_max 24
_diffrn_reflns_limit_k_min -24
_diffrn_reflns_limit_l_max 27
_diffrn_reflns_limit_l_min -28
_diffrn_reflns_number 32449
_diffrn_reflns_point_group_measured_fraction_full 0.969
_diffrn_reflns_point_group_measured_fraction_max 0.968
_diffrn_reflns_theta_full 25.242
_diffrn_reflns_theta_max 25.372
_diffrn_reflns_theta_min 2.174
_diffrn_source_current 1.4
_diffrn_source_power 0.07
_diffrn_source_voltage 50.0
_diffrn_standards_number 0
_exptl_absorpt_coefficient_mu 4.608
_exptl_absorpt_correction_T_max 0.7452
_exptl_absorpt_correction_T_min 0.3656
_exptl_absorpt_correction_type none
_exptl_absorpt_process_details
;
SADABS-2016/2 (Bruker,2016/2) was used for absorption correction.
wR2(int) was 0.1128 before and 0.0596 after correction.
The Ratio of minimum to maximum transmission is 0.4906.
The \l/2 correction factor is Not present.
;
_exptl_crystal_colour 'metallic yellowish yellow'
_exptl_crystal_colour_lustre metallic
_exptl_crystal_colour_modifier yellowish
_exptl_crystal_colour_primary yellow
_exptl_crystal_density_diffrn 1.731
_exptl_crystal_description block
_exptl_crystal_F_000 5408
_exptl_crystal_size_max 0.2
_exptl_crystal_size_mid 0.13
_exptl_crystal_size_min 0.1
_refine_diff_density_max 1.184
_refine_diff_density_min -0.862
_refine_diff_density_rms 0.124
_refine_ls_extinction_method none
_refine_ls_goodness_of_fit_ref 1.018
_refine_ls_hydrogen_treatment constr
_refine_ls_matrix_type full
_refine_ls_number_parameters 634
_refine_ls_number_reflns 9366
_refine_ls_number_restraints 48
_refine_ls_restrained_S_all 1.017
_refine_ls_R_factor_all 0.0555
_refine_ls_R_factor_gt 0.0362
_refine_ls_shift/su_max 0.002
_refine_ls_shift/su_mean 0.000
_refine_ls_structure_factor_coef Fsqd
_refine_ls_weighting_details 'w=1/[\s^2^(Fo^2^)+(0.0201P)^2^+38.6214P] where P=(Fo^2^+2Fc^2^)/3'
_refine_ls_weighting_scheme calc
_refine_ls_wR_factor_gt 0.0697
_refine_ls_wR_factor_ref 0.0784
_reflns_Friedel_coverage 0.000
_reflns_number_gt 7336
_reflns_number_total 9366
_reflns_threshold_expression 'I > 2\s(I)'
_cod_data_source_file am1c00222_si_003.cif
_cod_data_source_block complex_2
_cod_depositor_comments 'Adding full bibliography for 4518552--4518555.cif.'
_cod_database_code 4518553
_shelx_shelxl_version_number 2016/6
_shelx_space_group_comment
;
The symmetry employed for this shelxl refinement is uniquely defined
by the following loop, which should always be used as a source of
symmetry information in preference to the above space-group names.
They are only intended as comments.
;
_shelx_estimated_absorpt_t_max 0.656
_shelx_estimated_absorpt_t_min 0.459
_olex2_refinement_description
;
1. Fixed Uiso
 At 1.2 times of:
  All C(H) groups, All C(H,H) groups
 At 1.5 times of:
  All C(H,H,H) groups
2. Restrained distances
 Cl4-C50 = Cl5-C50
 1.771 with sigma of 0.01
 Cl4-Cl5
 2.916 with sigma of 0.03
 Cl9-C47 = Cl8-C47
 1.771 with sigma of 0.01
 Cl9-Cl8
 2.916 with sigma of 0.03
3. Uiso/Uaniso restraints and constraints
Cl4 \\sim Cl5 \\sim C50: within 2A with sigma of 0.04 and sigma for terminal
atoms of 0.08 within 2A
Cl9 \\sim Cl8 \\sim C47: within 2A with sigma of 0.04 and sigma for terminal
atoms of 0.08 within 2A
4. Rigid body (RIGU) restrains
 Cl4, Cl5, C50
 with sigma for 1-2 distances of 0.004 and sigma for 1-3 distances of 0.004
 Cl9, Cl8, C47
 with sigma for 1-2 distances of 0.004 and sigma for 1-3 distances of 0.004
5. Others
 Fixed Sof: Cl4(0.5) Cl5(0.5) C50(0.5) H50A(0.5) H50B(0.5) Cl9(0.5) Cl8(0.5)
 C47(0.5) H47A(0.5) H47B(0.5)
6.a Secondary CH2 refined with riding coordinates:
 C1(H1A,H1B), C2(H2A,H2B), C48(H48A,H48B), C49(H49A,H49B), C50(H50A,H50B),
 C47(H47A,H47B)
6.b Aromatic/amide H refined with riding coordinates:
 C5(H5), C6(H6), C7(H7), C8(H8), C12(H12), C13(H13), C14(H14), C15(H15),
 C19(H19), C20(H20), C21(H21), C22(H22), C26(H26), C27(H27), C28(H28), C29(H29),
  C35(H35), C34(H34), C33(H33), C32(H32), C31(H31), C44(H44), C43(H43), C41(H41)
6.c Idealised Me refined as rotating group:
 C3(H3A,H3B,H3C), C10(H10A,H10B,H10C), C17(H17A,H17B,H17C), C24(H24A,H24B,
 H24C), C45(H45A,H45B,H45C), C46(H46A,H46B,H46C)
;
_olex2_submission_special_instructions 'No special instructions were received'

loop_
_space_group_symop_operation_xyz
'x, y, z'
'-x, y, -z+1/2'
'x+1/2, y+1/2, z'
'-x+1/2, y+1/2, -z+1/2'
'-x, -y, -z'
'x, -y, z-1/2'
'-x+1/2, -y+1/2, -z'
'x+1/2, -y+1/2, z-1/2'

loop_
_atom_site_label
_atom_site_type_symbol
_atom_site_fract_x
_atom_site_fract_y
_atom_site_fract_z
_atom_site_U_iso_or_equiv
_atom_site_adp_type
_atom_site_occupancy
_atom_site_site_symmetry_order
_atom_site_calc_flag
_atom_site_refinement_flags_posn
_atom_site_refinement_flags_adp
_atom_site_refinement_flags_occupancy
_atom_site_disorder_assembly
_atom_site_disorder_group
Au1 Au 0.65193(2) 0.29904(2) 0.53690(2) 0.02440(7) Uani 1 1 d . . . . .
Pt1 Pt 0.750000 0.250000 0.500000 0.01851(8) Uani 1 2 d S . P . .
P3 P 0.65454(7) 0.40496(7) 0.50493(7) 0.0258(3) Uani 1 1 d . . . . .
P1 P 0.64820(7) 0.20108(8) 0.58390(7) 0.0251(3) Uani 1 1 d . . . . .
P2 P 0.76217(6) 0.15724(7) 0.55719(6) 0.0208(3) Uani 1 1 d . . . . .
O1 O 0.8412(2) 0.4721(2) 0.59296(19) 0.0397(11) Uani 1 1 d . . . . .
O2 O 0.95806(19) 0.5050(2) 0.80256(19) 0.0393(11) Uani 1 1 d . . . . .
C3 C 0.5218(3) 0.4001(4) 0.5106(4) 0.058(2) Uani 1 1 d . . . . .
H3A H 0.479910 0.407459 0.510484 0.087 Uiso 1 1 calc R U . . .
H3B H 0.552034 0.420223 0.546768 0.087 Uiso 1 1 calc R U . . .
H3C H 0.529800 0.353566 0.511288 0.087 Uiso 1 1 calc R U . . .
C4 C 0.5276(3) 0.4292(3) 0.4545(4) 0.0428(18) Uani 1 1 d . . . . .
C5 C 0.4746(3) 0.4526(4) 0.4090(5) 0.062(2) Uani 1 1 d . . . . .
H5 H 0.435859 0.450124 0.414292 0.074 Uiso 1 1 calc R U . . .
C6 C 0.4775(4) 0.4789(4) 0.3571(5) 0.070(3) Uani 1 1 d . . . . .
H6 H 0.440624 0.494651 0.326982 0.084 Uiso 1 1 calc R U . . .
C7 C 0.5321(4) 0.4831(4) 0.3474(4) 0.057(2) Uani 1 1 d . . . . .
H7 H 0.533515 0.501053 0.310807 0.068 Uiso 1 1 calc R U . . .
C8 C 0.5856(3) 0.4606(3) 0.3922(3) 0.0419(17) Uani 1 1 d . . . . .
H8 H 0.623921 0.463359 0.386091 0.050 Uiso 1 1 calc R U . . .
C9 C 0.5841(3) 0.4340(3) 0.4458(3) 0.0329(15) Uani 1 1 d . . . . .
C10 C 0.6674(3) 0.5632(3) 0.5094(3) 0.0458(18) Uani 1 1 d . . . . .
H10A H 0.670599 0.609564 0.518484 0.069 Uiso 1 1 calc R U . . .
H10B H 0.625259 0.552996 0.482186 0.069 Uiso 1 1 calc R U . . .
H10C H 0.696857 0.551586 0.489785 0.069 Uiso 1 1 calc R U . . .
C11 C 0.6822(3) 0.5257(3) 0.5675(3) 0.0405(17) Uani 1 1 d . . . . .
C12 C 0.7042(3) 0.5601(4) 0.6225(3) 0.0461(19) Uani 1 1 d . . . . .
H12 H 0.708326 0.605666 0.621195 0.055 Uiso 1 1 calc R U . . .
C13 C 0.7198(3) 0.5305(4) 0.6774(4) 0.051(2) Uani 1 1 d . . . . .
H13 H 0.736499 0.555067 0.713691 0.062 Uiso 1 1 calc R U . . .
C14 C 0.7114(4) 0.4647(4) 0.6807(3) 0.051(2) Uani 1 1 d . . . . .
H14 H 0.720575 0.443832 0.718788 0.061 Uiso 1 1 calc R U . . .
C15 C 0.6890(3) 0.4299(3) 0.6266(3) 0.0439(18) Uani 1 1 d . . . . .
H15 H 0.683342 0.384625 0.628291 0.053 Uiso 1 1 calc R U . . .
C16 C 0.6748(3) 0.4595(3) 0.5702(3) 0.0313(14) Uani 1 1 d . . . . .
C17 C 0.5489(3) 0.2716(4) 0.6246(3) 0.0462(18) Uani 1 1 d . . . . .
H17A H 0.513568 0.300303 0.618810 0.069 Uiso 1 1 calc R U . . .
H17B H 0.581045 0.294930 0.614784 0.069 Uiso 1 1 calc R U . . .
H17C H 0.565709 0.257112 0.666954 0.069 Uiso 1 1 calc R U . . .
C18 C 0.5281(3) 0.2140(3) 0.5833(3) 0.0372(16) Uani 1 1 d . . . . .
C19 C 0.4654(3) 0.1966(4) 0.5620(3) 0.0442(18) Uani 1 1 d . . . . .
H19 H 0.436932 0.222285 0.572865 0.053 Uiso 1 1 calc R U . . .
C20 C 0.4438(3) 0.1430(4) 0.5255(3) 0.0457(19) Uani 1 1 d . . . . .
H20 H 0.400903 0.132642 0.511101 0.055 Uiso 1 1 calc R U . . .
C21 C 0.4842(3) 0.1048(4) 0.5101(3) 0.0395(17) Uani 1 1 d . . . . .
H21 H 0.469445 0.067620 0.485567 0.047 Uiso 1 1 calc R U . . .
C22 C 0.5466(3) 0.1204(3) 0.5302(3) 0.0325(15) Uani 1 1 d . . . . .
H22 H 0.574491 0.093566 0.519644 0.039 Uiso 1 1 calc R U . . .
C23 C 0.5687(2) 0.1749(3) 0.5659(3) 0.0268(13) Uani 1 1 d . . . . .
C24 C 0.6389(3) 0.1099(3) 0.6939(3) 0.0452(18) Uani 1 1 d . . . . .
H24A H 0.648581 0.082929 0.730239 0.068 Uiso 1 1 calc R U . . .
H24B H 0.647518 0.085815 0.661978 0.068 Uiso 1 1 calc R U . . .
H24C H 0.595025 0.122029 0.679420 0.068 Uiso 1 1 calc R U . . .
C25 C 0.6780(3) 0.1697(3) 0.7090(3) 0.0344(15) Uani 1 1 d . . . . .
C26 C 0.7074(3) 0.1864(3) 0.7707(3) 0.0389(16) Uani 1 1 d . . . . .
H26 H 0.701121 0.160171 0.801101 0.047 Uiso 1 1 calc R U . . .
C27 C 0.7453(3) 0.2401(4) 0.7880(3) 0.0421(17) Uani 1 1 d . . . . .
H27 H 0.763413 0.251086 0.829851 0.051 Uiso 1 1 calc R U . . .
C28 C 0.7569(3) 0.2778(3) 0.7453(3) 0.0420(17) Uani 1 1 d . . . . .
H28 H 0.784427 0.313501 0.757429 0.050 Uiso 1 1 calc R U . . .
C29 C 0.7278(3) 0.2628(3) 0.6842(3) 0.0352(15) Uani 1 1 d . . . . .
H29 H 0.735654 0.288657 0.654377 0.042 Uiso 1 1 calc R U . . .
C30 C 0.6873(3) 0.2105(3) 0.6656(3) 0.0282(14) Uani 1 1 d . . . . .
C36 C 0.8192(2) 0.1556(3) 0.6332(2) 0.0239(12) Uani 1 1 d . . . . .
C35 C 0.8125(3) 0.1178(3) 0.6789(3) 0.0369(16) Uani 1 1 d . . . . .
H35 H 0.775572 0.093707 0.671718 0.044 Uiso 1 1 calc R U . . .
C34 C 0.8599(3) 0.1152(4) 0.7351(3) 0.052(2) Uani 1 1 d . . . . .
H34 H 0.854890 0.089733 0.766575 0.063 Uiso 1 1 calc R U . . .
C33 C 0.9141(3) 0.1490(4) 0.7461(3) 0.0502(19) Uani 1 1 d . . . . .
H33 H 0.946372 0.146719 0.784717 0.060 Uiso 1 1 calc R U . . .
C32 C 0.9210(3) 0.1863(3) 0.7003(3) 0.0356(16) Uani 1 1 d . . . . .
H32 H 0.958230 0.209891 0.707413 0.043 Uiso 1 1 calc R U . . .
C31 C 0.8740(3) 0.1893(3) 0.6443(3) 0.0291(14) Uani 1 1 d . . . . .
H31 H 0.879190 0.214717 0.612873 0.035 Uiso 1 1 calc R U . . .
C1 C 0.6866(2) 0.1352(3) 0.5595(3) 0.0249(13) Uani 1 1 d . . . . .
H1A H 0.691861 0.098247 0.587575 0.030 Uiso 1 1 calc R U . . .
H1B H 0.659572 0.120802 0.518456 0.030 Uiso 1 1 calc R U . . .
C2 C 0.7802(2) 0.0859(3) 0.5211(3) 0.0246(13) Uani 1 1 d . . . . .
H2A H 0.743031 0.074030 0.485741 0.030 Uiso 1 1 calc R U . . .
H2B H 0.789311 0.049574 0.550304 0.030 Uiso 1 1 calc R U . . .
C37 C 0.8007(2) 0.3071(3) 0.5692(2) 0.0237(13) Uani 1 1 d . . . . .
C38 C 0.8291(3) 0.3433(3) 0.6088(3) 0.0279(13) Uani 1 1 d . . . . .
C39 C 0.8625(3) 0.3838(3) 0.6591(3) 0.0313(14) Uani 1 1 d . . . . .
C44 C 0.8903(3) 0.3584(3) 0.7179(3) 0.0373(16) Uani 1 1 d . . . . .
H44 H 0.886530 0.313562 0.724253 0.045 Uiso 1 1 calc R U . . .
C43 C 0.9227(3) 0.3967(3) 0.7668(3) 0.0395(16) Uani 1 1 d . . . . .
H43 H 0.942059 0.378378 0.805997 0.047 Uiso 1 1 calc R U . . .
C42 C 0.9267(3) 0.4617(3) 0.7579(3) 0.0289(14) Uani 1 1 d . . . . .
C41 C 0.9004(3) 0.4890(3) 0.7003(3) 0.0314(14) Uani 1 1 d . . . . .
H41 H 0.904379 0.534037 0.694715 0.038 Uiso 1 1 calc R U . . .
C40 C 0.8685(3) 0.4502(3) 0.6512(3) 0.0279(14) Uani 1 1 d . . . . .
C45 C 0.8450(3) 0.5398(3) 0.5825(3) 0.0471(19) Uani 1 1 d . . . . .
H45A H 0.822580 0.549283 0.539383 0.071 Uiso 1 1 calc R U . . .
H45B H 0.888540 0.552227 0.593442 0.071 Uiso 1 1 calc R U . . .
H45C H 0.826504 0.564116 0.607342 0.071 Uiso 1 1 calc R U . . .
C46 C 0.9798(3) 0.4808(4) 0.8636(3) 0.051(2) Uani 1 1 d . . . . .
H46A H 1.010002 0.446344 0.867617 0.076 Uiso 1 1 calc R U . . .
H46B H 0.944760 0.463750 0.873091 0.076 Uiso 1 1 calc R U . . .
H46C H 0.999452 0.515904 0.891871 0.076 Uiso 1 1 calc R U . . .
Cl7 Cl 0.49862(12) 0.23414(16) 0.39752(12) 0.0985(9) Uani 1 1 d . . . . .
Cl6 Cl 0.39319(13) 0.29257(14) 0.41839(16) 0.1118(11) Uani 1 1 d . . . . .
C48 C 0.4176(4) 0.2332(5) 0.3815(4) 0.075(3) Uani 1 1 d . . . . .
H48A H 0.395849 0.238296 0.337149 0.090 Uiso 1 1 calc R U . . .
H48B H 0.405962 0.190684 0.393323 0.090 Uiso 1 1 calc R U . . .
Cl3 Cl 0.5961(2) 0.3880(2) 0.74809(17) 0.1524(16) Uani 1 1 d . . . . .
Cl2 Cl 0.60318(15) 0.35098(16) 0.86836(15) 0.1101(10) Uani 1 1 d . . . . .
C49 C 0.6412(5) 0.3601(7) 0.8184(6) 0.125(5) Uani 1 1 d . . . . .
H49A H 0.676066 0.390494 0.836324 0.151 Uiso 1 1 calc R U . . .
H49B H 0.658927 0.317935 0.813526 0.151 Uiso 1 1 calc R U . . .
Cl1 Cl 0.80126(8) 0.44503(9) 0.88875(8) 0.0415(4) Uani 1 1 d . . . . .
O4 O 0.7724(5) 0.4776(5) 0.8358(4) 0.162(4) Uani 1 1 d . . . . .
O3 O 0.8548(2) 0.4786(3) 0.9256(3) 0.0768(19) Uani 1 1 d . . . . .
O5 O 0.7598(4) 0.4445(6) 0.9186(4) 0.164(5) Uani 1 1 d . . . . .
O6 O 0.8139(4) 0.3839(4) 0.8773(4) 0.136(4) Uani 1 1 d . . . . .
Cl4 Cl 0.5634(6) 0.1860(7) 0.7916(7) 0.074(3) Uani 0.5 1 d D U P A -1
Cl5 Cl 0.4399(6) 0.1781(8) 0.7007(7) 0.102(4) Uani 0.5 1 d D U P A -1
C50 C 0.4961(6) 0.1391(5) 0.7620(7) 0.052(5) Uani 0.5 1 d D U P A -1
H50A H 0.479121 0.130777 0.794393 0.063 Uiso 0.5 1 calc R U P A -1
H50B H 0.506586 0.097006 0.748278 0.063 Uiso 0.5 1 calc R U P A -1
Cl9 Cl 0.2194(9) 0.7149(9) -0.0476(8) 0.151(7) Uani 0.5 1 d D U P B -1
Cl8 Cl 0.2885(5) 0.7897(6) 0.0590(6) 0.074(2) Uani 0.5 1 d D U P B -1
C47 C 0.2663(11) 0.7829(10) -0.0207(7) 0.104(7) Uani 0.5 1 d D U P B -1
H47A H 0.243420 0.822139 -0.040306 0.125 Uiso 0.5 1 calc R U P B -1
H47B H 0.303759 0.779384 -0.031621 0.125 Uiso 0.5 1 calc R U P B -1

loop_
_atom_site_aniso_label
_atom_site_aniso_U_11
_atom_site_aniso_U_22
_atom_site_aniso_U_33
_atom_site_aniso_U_23
_atom_site_aniso_U_13
_atom_site_aniso_U_12
Au1 0.02474(12) 0.02437(13) 0.02872(13) -0.00118(10) 0.01520(10) -0.00198(9)
Pt1 0.01958(15) 0.01954(16) 0.01824(15) -0.00184(13) 0.00902(12) -0.00301(12)
P3 0.0260(8) 0.0229(8) 0.0305(9) -0.0029(7) 0.0123(7) -0.0003(6)
P1 0.0255(8) 0.0288(8) 0.0250(8) -0.0020(7) 0.0141(6) -0.0059(6)
P2 0.0206(7) 0.0220(8) 0.0214(7) 0.0012(6) 0.0095(6) -0.0030(6)
O1 0.050(3) 0.035(3) 0.028(2) 0.001(2) 0.006(2) -0.015(2)
O2 0.042(3) 0.037(3) 0.035(3) -0.015(2) 0.011(2) -0.005(2)
C3 0.034(4) 0.056(5) 0.094(7) -0.016(5) 0.033(4) -0.008(4)
C4 0.039(4) 0.024(4) 0.068(5) -0.007(3) 0.022(4) 0.001(3)
C5 0.034(4) 0.038(5) 0.104(7) -0.012(5) 0.014(5) 0.008(3)
C6 0.038(5) 0.046(5) 0.096(7) -0.010(5) -0.014(5) 0.014(4)
C7 0.056(5) 0.042(5) 0.050(5) 0.002(4) -0.009(4) 0.012(4)
C8 0.042(4) 0.033(4) 0.047(4) -0.005(3) 0.010(3) 0.004(3)
C9 0.024(3) 0.026(3) 0.043(4) -0.006(3) 0.005(3) 0.001(3)
C10 0.060(5) 0.028(4) 0.049(4) -0.007(3) 0.019(4) -0.002(3)
C11 0.031(3) 0.038(4) 0.057(5) -0.010(3) 0.020(3) -0.003(3)
C12 0.042(4) 0.042(4) 0.054(5) -0.025(4) 0.017(4) -0.006(3)
C13 0.052(5) 0.059(5) 0.050(5) -0.030(4) 0.025(4) -0.016(4)
C14 0.067(5) 0.056(5) 0.038(4) -0.015(4) 0.029(4) -0.005(4)
C15 0.060(5) 0.037(4) 0.041(4) -0.014(3) 0.026(4) -0.007(3)
C16 0.029(3) 0.033(4) 0.035(4) -0.013(3) 0.016(3) 0.000(3)
C17 0.045(4) 0.057(5) 0.046(4) -0.011(4) 0.028(3) 0.000(3)
C18 0.026(3) 0.048(4) 0.041(4) 0.007(3) 0.017(3) 0.001(3)
C19 0.031(3) 0.060(5) 0.051(4) 0.005(4) 0.026(3) 0.004(3)
C20 0.031(4) 0.068(5) 0.037(4) 0.013(4) 0.010(3) -0.014(4)
C21 0.033(4) 0.048(4) 0.035(4) 0.002(3) 0.009(3) -0.016(3)
C22 0.027(3) 0.042(4) 0.028(3) 0.001(3) 0.010(3) -0.009(3)
C23 0.024(3) 0.034(4) 0.025(3) 0.004(3) 0.012(3) -0.002(2)
C24 0.051(4) 0.047(5) 0.039(4) 0.009(3) 0.019(3) -0.012(3)
C25 0.030(3) 0.043(4) 0.033(4) 0.002(3) 0.016(3) 0.003(3)
C26 0.045(4) 0.051(5) 0.025(3) 0.006(3) 0.018(3) 0.007(3)
C27 0.041(4) 0.058(5) 0.025(3) -0.012(3) 0.010(3) -0.004(3)
C28 0.044(4) 0.037(4) 0.040(4) -0.007(3) 0.009(3) -0.007(3)
C29 0.035(4) 0.036(4) 0.035(4) -0.001(3) 0.012(3) -0.003(3)
C30 0.027(3) 0.036(4) 0.025(3) -0.005(3) 0.014(3) -0.005(3)
C36 0.026(3) 0.024(3) 0.023(3) 0.004(2) 0.009(2) 0.002(2)
C35 0.035(3) 0.040(4) 0.035(4) 0.016(3) 0.012(3) -0.003(3)
C34 0.048(4) 0.076(6) 0.031(4) 0.025(4) 0.012(3) -0.003(4)
C33 0.040(4) 0.071(6) 0.031(4) 0.009(4) 0.002(3) -0.001(4)
C32 0.024(3) 0.035(4) 0.038(4) 0.002(3) 0.001(3) -0.005(3)
C31 0.033(3) 0.022(3) 0.032(3) 0.005(3) 0.011(3) 0.000(2)
C1 0.026(3) 0.028(3) 0.023(3) 0.002(2) 0.011(2) -0.009(2)
C2 0.025(3) 0.024(3) 0.026(3) -0.006(2) 0.011(3) -0.005(2)
C37 0.024(3) 0.025(3) 0.021(3) 0.004(3) 0.006(2) -0.001(2)
C38 0.029(3) 0.028(3) 0.025(3) -0.003(3) 0.008(3) -0.009(3)
C39 0.028(3) 0.035(4) 0.028(3) -0.007(3) 0.006(3) -0.008(3)
C44 0.043(4) 0.029(4) 0.034(4) -0.006(3) 0.007(3) -0.010(3)
C43 0.047(4) 0.044(4) 0.024(3) -0.002(3) 0.008(3) -0.001(3)
C42 0.025(3) 0.035(4) 0.026(3) -0.012(3) 0.009(3) -0.006(3)
C41 0.028(3) 0.025(3) 0.040(4) -0.003(3) 0.010(3) -0.006(3)
C40 0.026(3) 0.033(4) 0.024(3) -0.007(3) 0.008(3) -0.007(3)
C45 0.046(4) 0.040(4) 0.046(4) 0.010(3) 0.007(3) -0.014(3)
C46 0.055(5) 0.068(5) 0.024(3) -0.022(4) 0.008(3) -0.012(4)
Cl7 0.0816(17) 0.127(3) 0.0812(18) 0.0213(17) 0.0227(14) -0.0265(16)
Cl6 0.0901(19) 0.0761(19) 0.135(3) -0.0306(18) -0.0009(18) 0.0130(15)
C48 0.073(6) 0.084(7) 0.068(6) -0.013(5) 0.024(5) -0.015(5)
Cl3 0.231(5) 0.127(3) 0.101(3) 0.004(2) 0.062(3) 0.024(3)
Cl2 0.127(2) 0.093(2) 0.113(2) -0.0041(19) 0.047(2) -0.0145(19)
C49 0.056(6) 0.170(14) 0.158(12) -0.034(11) 0.047(7) 0.001(7)
Cl1 0.0436(9) 0.0413(10) 0.0411(9) -0.0035(8) 0.0171(8) 0.0060(8)
O4 0.175(9) 0.138(8) 0.103(6) 0.054(6) -0.034(6) 0.028(7)
O3 0.049(3) 0.063(4) 0.103(5) -0.007(4) 0.009(3) -0.006(3)
O5 0.130(7) 0.251(12) 0.162(8) -0.125(8) 0.116(7) -0.109(7)
O6 0.118(6) 0.071(5) 0.193(9) -0.064(6) 0.024(6) 0.026(4)
Cl4 0.077(5) 0.083(6) 0.079(5) -0.031(4) 0.048(4) -0.052(5)
Cl5 0.119(8) 0.092(8) 0.087(7) 0.019(5) 0.026(5) -0.025(6)
C50 0.047(7) 0.051(8) 0.083(13) -0.014(7) 0.054(8) -0.010(7)
Cl9 0.160(11) 0.117(10) 0.141(13) -0.017(8) 0.011(8) -0.008(7)
Cl8 0.072(4) 0.070(5) 0.080(4) -0.007(4) 0.026(4) 0.010(4)
C47 0.111(16) 0.122(17) 0.093(10) -0.004(13) 0.053(12) -0.017(12)

loop_
_atom_type_symbol
_atom_type_description
_atom_type_scat_dispersion_real
_atom_type_scat_dispersion_imag
_atom_type_scat_source
C C 0.0033 0.0016 'International Tables Vol C Tables 4.2.6.8 and 6.1.1.4'
H H 0.0000 0.0000 'International Tables Vol C Tables 4.2.6.8 and 6.1.1.4'
O O 0.0106 0.0060 'International Tables Vol C Tables 4.2.6.8 and 6.1.1.4'
P P 0.1023 0.0942 'International Tables Vol C Tables 4.2.6.8 and 6.1.1.4'
Cl Cl 0.1484 0.1585 'International Tables Vol C Tables 4.2.6.8 and 6.1.1.4'
Pt Pt -1.7033 8.3905 'International Tables Vol C Tables 4.2.6.8 and 6.1.1.4'
Au Au -2.0133 8.8022 'International Tables Vol C Tables 4.2.6.8 and 6.1.1.4'

loop_
_geom_angle_atom_site_label_1
_geom_angle_atom_site_label_2
_geom_angle_atom_site_label_3
_geom_angle
_geom_angle_site_symmetry_1
_geom_angle_site_symmetry_3
_geom_angle_publ_flag
P3 Au1 Pt1 96.89(4) . . ?
P3 Au1 P1 170.15(6) . . ?
P1 Au1 Pt1 90.19(4) . . ?
Au1 Pt1 Au1 180.0 . 7_656 ?
P2 Pt1 Au1 93.55(4) . . ?
P2 Pt1 Au1 86.45(4) 7_656 . ?
P2 Pt1 Au1 93.55(4) 7_656 7_656 ?
P2 Pt1 Au1 86.45(4) . 7_656 ?
P2 Pt1 P2 180.0 7_656 . ?
C37 Pt1 Au1 99.06(16) . 7_656 ?
C37 Pt1 Au1 80.94(16) 7_656 7_656 ?
C37 Pt1 Au1 99.06(16) 7_656 . ?
C37 Pt1 Au1 80.94(16) . . ?
C37 Pt1 P2 95.88(16) . . ?
C37 Pt1 P2 84.12(16) . 7_656 ?
C37 Pt1 P2 84.12(16) 7_656 . ?
C37 Pt1 P2 95.88(16) 7_656 7_656 ?
C37 Pt1 C37 180.0 7_656 . ?
C9 P3 Au1 116.0(2) . . ?
C9 P3 C16 109.1(3) . . ?
C9 P3 C2 109.1(3) . 7_656 ?
C16 P3 Au1 109.8(2) . . ?
C16 P3 C2 102.9(3) . 7_656 ?
C2 P3 Au1 109.04(19) 7_656 . ?
C23 P1 Au1 110.8(2) . . ?
C23 P1 C30 111.0(3) . . ?
C23 P1 C1 105.6(3) . . ?
C30 P1 Au1 108.7(2) . . ?
C30 P1 C1 107.4(3) . . ?
C1 P1 Au1 113.33(19) . . ?
C36 P2 Pt1 119.3(2) . . ?
C36 P2 C1 109.5(3) . . ?
C36 P2 C2 103.8(3) . . ?
C1 P2 Pt1 107.94(19) . . ?
C1 P2 C2 101.1(3) . . ?
C2 P2 Pt1 113.7(2) . . ?
C40 O1 C45 117.6(5) . . ?
C42 O2 C46 116.0(5) . . ?
H3A C3 H3B 109.5 . . ?
H3A C3 H3C 109.5 . . ?
H3B C3 H3C 109.5 . . ?
C4 C3 H3A 109.5 . . ?
C4 C3 H3B 109.5 . . ?
C4 C3 H3C 109.5 . . ?
C5 C4 C3 119.1(7) . . ?
C5 C4 C9 118.2(7) . . ?
C9 C4 C3 122.7(6) . . ?
C4 C5 H5 119.4 . . ?
C6 C5 C4 121.2(8) . . ?
C6 C5 H5 119.4 . . ?
C5 C6 H6 119.3 . . ?
C5 C6 C7 121.4(8) . . ?
C7 C6 H6 119.3 . . ?
C6 C7 H7 120.8 . . ?
C6 C7 C8 118.5(8) . . ?
C8 C7 H7 120.8 . . ?
C7 C8 H8 119.3 . . ?
C7 C8 C9 121.4(7) . . ?
C9 C8 H8 119.3 . . ?
C4 C9 P3 119.4(5) . . ?
C8 C9 P3 121.3(5) . . ?
C8 C9 C4 119.3(6) . . ?
H10A C10 H10B 109.5 . . ?
H10A C10 H10C 109.5 . . ?
H10B C10 H10C 109.5 . . ?
C11 C10 H10A 109.5 . . ?
C11 C10 H10B 109.5 . . ?
C11 C10 H10C 109.5 . . ?
C12 C11 C10 117.8(6) . . ?
C16 C11 C10 124.1(6) . . ?
C16 C11 C12 118.0(7) . . ?
C11 C12 H12 118.9 . . ?
C13 C12 C11 122.3(7) . . ?
C13 C12 H12 118.9 . . ?
C12 C13 H13 119.9 . . ?
C12 C13 C14 120.2(7) . . ?
C14 C13 H13 119.9 . . ?
C13 C14 H14 120.9 . . ?
C13 C14 C15 118.3(7) . . ?
C15 C14 H14 120.9 . . ?
C14 C15 H15 119.0 . . ?
C14 C15 C16 121.9(7) . . ?
C16 C15 H15 119.0 . . ?
C11 C16 P3 124.9(5) . . ?
C11 C16 C15 119.2(6) . . ?
C15 C16 P3 115.6(5) . . ?
H17A C17 H17B 109.5 . . ?
H17A C17 H17C 109.5 . . ?
H17B C17 H17C 109.5 . . ?
C18 C17 H17A 109.5 . . ?
C18 C17 H17B 109.5 . . ?
C18 C17 H17C 109.5 . . ?
C19 C18 C17 119.1(6) . . ?
C19 C18 C23 117.4(6) . . ?
C23 C18 C17 123.5(6) . . ?
C18 C19 H19 119.1 . . ?
C20 C19 C18 121.8(7) . . ?
C20 C19 H19 119.1 . . ?
C19 C20 H20 120.0 . . ?
C21 C20 C19 120.0(6) . . ?
C21 C20 H20 120.0 . . ?
C20 C21 H21 120.0 . . ?
C20 C21 C22 120.1(7) . . ?
C22 C21 H21 120.0 . . ?
C21 C22 H22 119.7 . . ?
C21 C22 C23 120.5(6) . . ?
C23 C22 H22 119.7 . . ?
C18 C23 P1 119.1(5) . . ?
C22 C23 P1 120.4(5) . . ?
C22 C23 C18 120.2(5) . . ?
H24A C24 H24B 109.5 . . ?
H24A C24 H24C 109.5 . . ?
H24B C24 H24C 109.5 . . ?
C25 C24 H24A 109.5 . . ?
C25 C24 H24B 109.5 . . ?
C25 C24 H24C 109.5 . . ?
C26 C25 C24 118.4(6) . . ?
C30 C25 C24 124.1(6) . . ?
C30 C25 C26 117.5(6) . . ?
C25 C26 H26 119.3 . . ?
C27 C26 C25 121.5(6) . . ?
C27 C26 H26 119.3 . . ?
C26 C27 H27 119.7 . . ?
C28 C27 C26 120.7(6) . . ?
C28 C27 H27 119.7 . . ?
C27 C28 H28 120.6 . . ?
C27 C28 C29 118.9(6) . . ?
C29 C28 H28 120.6 . . ?
C28 C29 H29 119.3 . . ?
C28 C29 C30 121.3(6) . . ?
C30 C29 H29 119.3 . . ?
C25 C30 P1 124.0(5) . . ?
C29 C30 P1 116.0(5) . . ?
C29 C30 C25 120.0(5) . . ?
C35 C36 P2 122.5(5) . . ?
C35 C36 C31 119.1(5) . . ?
C31 C36 P2 118.1(4) . . ?
C36 C35 H35 120.2 . . ?
C36 C35 C34 119.7(6) . . ?
C34 C35 H35 120.2 . . ?
C35 C34 H34 119.5 . . ?
C33 C34 C35 121.0(6) . . ?
C33 C34 H34 119.5 . . ?
C34 C33 H33 120.3 . . ?
C34 C33 C32 119.4(6) . . ?
C32 C33 H33 120.3 . . ?
C33 C32 H32 120.0 . . ?
C31 C32 C33 120.0(6) . . ?
C31 C32 H32 120.0 . . ?
C36 C31 H31 119.6 . . ?
C32 C31 C36 120.8(6) . . ?
C32 C31 H31 119.6 . . ?
P1 C1 H1A 108.9 . . ?
P1 C1 H1B 108.9 . . ?
P2 C1 P1 113.5(3) . . ?
P2 C1 H1A 108.9 . . ?
P2 C1 H1B 108.9 . . ?
H1A C1 H1B 107.7 . . ?
P3 C2 H2A 108.5 7_656 . ?
P3 C2 H2B 108.5 7_656 . ?
P2 C2 P3 115.2(3) . 7_656 ?
P2 C2 H2A 108.5 . . ?
P2 C2 H2B 108.5 . . ?
H2A C2 H2B 107.5 . . ?
C38 C37 Pt1 177.0(5) . . ?
C37 C38 C39 176.3(7) . . ?
C44 C39 C38 121.1(6) . . ?
C40 C39 C38 121.2(5) . . ?
C40 C39 C44 117.7(5) . . ?
C39 C44 H44 119.1 . . ?
C43 C44 C39 121.9(6) . . ?
C43 C44 H44 119.1 . . ?
C44 C43 H43 120.5 . . ?
C42 C43 C44 119.0(6) . . ?
C42 C43 H43 120.5 . . ?
O2 C42 C41 113.9(5) . . ?
C43 C42 O2 124.8(6) . . ?
C43 C42 C41 121.2(5) . . ?
C42 C41 H41 120.3 . . ?
C40 C41 C42 119.5(6) . . ?
C40 C41 H41 120.3 . . ?
O1 C40 C39 115.2(5) . . ?
O1 C40 C41 124.2(6) . . ?
C41 C40 C39 120.6(6) . . ?
O1 C45 H45A 109.5 . . ?
O1 C45 H45B 109.5 . . ?
O1 C45 H45C 109.5 . . ?
H45A C45 H45B 109.5 . . ?
H45A C45 H45C 109.5 . . ?
H45B C45 H45C 109.5 . . ?
O2 C46 H46A 109.5 . . ?
O2 C46 H46B 109.5 . . ?
O2 C46 H46C 109.5 . . ?
H46A C46 H46B 109.5 . . ?
H46A C46 H46C 109.5 . . ?
H46B C46 H46C 109.5 . . ?
Cl7 C48 H48A 108.9 . . ?
Cl7 C48 H48B 108.9 . . ?
Cl6 C48 Cl7 113.5(5) . . ?
Cl6 C48 H48A 108.9 . . ?
Cl6 C48 H48B 108.9 . . ?
H48A C48 H48B 107.7 . . ?
Cl3 C49 Cl2 114.8(6) . . ?
Cl3 C49 H49A 108.6 . . ?
Cl3 C49 H49B 108.6 . . ?
Cl2 C49 H49A 108.6 . . ?
Cl2 C49 H49B 108.6 . . ?
H49A C49 H49B 107.6 . . ?
O4 Cl1 O3 110.6(5) . . ?
O4 Cl1 O5 105.6(7) . . ?
O5 Cl1 O3 107.8(4) . . ?
O6 Cl1 O4 110.6(6) . . ?
O6 Cl1 O3 112.3(4) . . ?
O6 Cl1 O5 109.7(7) . . ?
Cl4 C50 Cl5 111.3(6) . . ?
Cl4 C50 H50A 109.4 . . ?
Cl4 C50 H50B 109.4 . . ?
Cl5 C50 H50A 109.4 . . ?
Cl5 C50 H50B 109.4 . . ?
H50A C50 H50B 108.0 . . ?
Cl9 C47 Cl8 110.8(8) . . ?
Cl9 C47 H47A 109.5 . . ?
Cl9 C47 H47B 109.5 . . ?
Cl8 C47 H47A 109.5 . . ?
Cl8 C47 H47B 109.5 . . ?
H47A C47 H47B 108.1 . . ?

loop_
_geom_bond_atom_site_label_1
_geom_bond_atom_site_label_2
_geom_bond_distance
_geom_bond_site_symmetry_2
_geom_bond_publ_flag
Au1 Pt1 2.8877(2) . ?
Au1 P3 2.3271(16) . ?
Au1 P1 2.3274(16) . ?
Pt1 P2 2.3051(15) . ?
Pt1 P2 2.3050(15) 7_656 ?
Pt1 C37 2.017(6) . ?
Pt1 C37 2.017(5) 7_656 ?
P3 C9 1.824(6) . ?
P3 C16 1.829(6) . ?
P3 C2 1.829(6) 7_656 ?
P1 C23 1.815(6) . ?
P1 C30 1.820(6) . ?
P1 C1 1.830(6) . ?
P2 C36 1.804(5) . ?
P2 C1 1.825(5) . ?
P2 C2 1.827(6) . ?
O1 C40 1.367(7) . ?
O1 C45 1.432(8) . ?
O2 C42 1.376(7) . ?
O2 C46 1.433(8) . ?
C3 H3A 0.9800 . ?
C3 H3B 0.9800 . ?
C3 H3C 0.9800 . ?
C3 C4 1.502(11) . ?
C4 C5 1.394(10) . ?
C4 C9 1.397(9) . ?
C5 H5 0.9500 . ?
C5 C6 1.361(13) . ?
C6 H6 0.9500 . ?
C6 C7 1.364(12) . ?
C7 H7 0.9500 . ?
C7 C8 1.388(9) . ?
C8 H8 0.9500 . ?
C8 C9 1.388(9) . ?
C10 H10A 0.9800 . ?
C10 H10B 0.9800 . ?
C10 H10C 0.9800 . ?
C10 C11 1.502(10) . ?
C11 C12 1.403(9) . ?
C11 C16 1.386(9) . ?
C12 H12 0.9500 . ?
C12 C13 1.360(10) . ?
C13 H13 0.9500 . ?
C13 C14 1.382(11) . ?
C14 H14 0.9500 . ?
C14 C15 1.391(9) . ?
C15 H15 0.9500 . ?
C15 C16 1.393(9) . ?
C17 H17A 0.9800 . ?
C17 H17B 0.9800 . ?
C17 H17C 0.9800 . ?
C17 C18 1.505(9) . ?
C18 C19 1.401(8) . ?
C18 C23 1.407(9) . ?
C19 H19 0.9500 . ?
C19 C20 1.384(10) . ?
C20 H20 0.9500 . ?
C20 C21 1.367(10) . ?
C21 H21 0.9500 . ?
C21 C22 1.386(8) . ?
C22 H22 0.9500 . ?
C22 C23 1.391(8) . ?
C24 H24A 0.9800 . ?
C24 H24B 0.9800 . ?
C24 H24C 0.9800 . ?
C24 C25 1.498(9) . ?
C25 C26 1.409(9) . ?
C25 C30 1.402(9) . ?
C26 H26 0.9500 . ?
C26 C27 1.385(9) . ?
C27 H27 0.9500 . ?
C27 C28 1.373(10) . ?
C28 H28 0.9500 . ?
C28 C29 1.390(9) . ?
C29 H29 0.9500 . ?
C29 C30 1.396(8) . ?
C36 C35 1.384(8) . ?
C36 C31 1.387(8) . ?
C35 H35 0.9500 . ?
C35 C34 1.385(9) . ?
C34 H34 0.9500 . ?
C34 C33 1.377(10) . ?
C33 H33 0.9500 . ?
C33 C32 1.382(9) . ?
C32 H32 0.9500 . ?
C32 C31 1.379(8) . ?
C31 H31 0.9500 . ?
C1 H1A 0.9900 . ?
C1 H1B 0.9900 . ?
C2 H2A 0.9900 . ?
C2 H2B 0.9900 . ?
C37 C38 1.193(7) . ?
C38 C39 1.430(8) . ?
C39 C44 1.406(8) . ?
C39 C40 1.399(9) . ?
C44 H44 0.9500 . ?
C44 C43 1.378(8) . ?
C43 H43 0.9500 . ?
C43 C42 1.369(9) . ?
C42 C41 1.394(8) . ?
C41 H41 0.9500 . ?
C41 C40 1.385(8) . ?
C45 H45A 0.9800 . ?
C45 H45B 0.9800 . ?
C45 H45C 0.9800 . ?
C46 H46A 0.9800 . ?
C46 H46B 0.9800 . ?
C46 H46C 0.9800 . ?
Cl7 C48 1.773(9) . ?
Cl6 C48 1.713(10) . ?
C48 H48A 0.9900 . ?
C48 H48B 0.9900 . ?
Cl3 C49 1.711(13) . ?
Cl2 C49 1.711(12) . ?
C49 H49A 0.9900 . ?
C49 H49B 0.9900 . ?
Cl1 O4 1.364(7) . ?
Cl1 O3 1.414(5) . ?
Cl1 O5 1.377(7) . ?
Cl1 O6 1.348(7) . ?
Cl4 C50 1.752(9) . ?
Cl5 C50 1.757(9) . ?
C50 H50A 0.9900 . ?
C50 H50B 0.9900 . ?
Cl9 C47 1.752(10) . ?
Cl8 C47 1.766(10) . ?
C47 H47A 0.9900 . ?
C47 H47B 0.9900 . ?

loop_
_geom_torsion_atom_site_label_1
_geom_torsion_atom_site_label_2
_geom_torsion_atom_site_label_3
_geom_torsion_atom_site_label_4
_geom_torsion
_geom_torsion_site_symmetry_1
_geom_torsion_site_symmetry_2
_geom_torsion_site_symmetry_3
_geom_torsion_site_symmetry_4
_geom_torsion_publ_flag
Au1 P3 C9 C4 53.7(6) . . . . ?
Au1 P3 C9 C8 -126.0(5) . . . . ?
Au1 P3 C16 C11 178.0(5) . . . . ?
Au1 P3 C16 C15 4.1(5) . . . . ?
Au1 P1 C23 C18 -61.3(5) . . . . ?
Au1 P1 C23 C22 112.6(5) . . . . ?
Au1 P1 C30 C25 159.3(5) . . . . ?
Au1 P1 C30 C29 -19.4(5) . . . . ?
Au1 P1 C1 P2 45.6(3) . . . . ?
Pt1 P2 C36 C35 150.3(5) . . . . ?
Pt1 P2 C36 C31 -35.4(5) . . . . ?
Pt1 P2 C1 P1 -52.4(3) . . . . ?
Pt1 P2 C2 P3 52.0(3) . . . 7_656 ?
P2 C36 C35 C34 175.5(6) . . . . ?
P2 C36 C31 C32 -175.6(5) . . . . ?
O2 C42 C41 C40 178.9(5) . . . . ?
C3 C4 C5 C6 -179.4(7) . . . . ?
C3 C4 C9 P3 -0.9(9) . . . . ?
C3 C4 C9 C8 178.9(6) . . . . ?
C4 C5 C6 C7 0.4(13) . . . . ?
C5 C4 C9 P3 179.1(5) . . . . ?
C5 C4 C9 C8 -1.1(10) . . . . ?
C5 C6 C7 C8 -0.8(12) . . . . ?
C6 C7 C8 C9 0.2(11) . . . . ?
C7 C8 C9 P3 -179.5(5) . . . . ?
C7 C8 C9 C4 0.7(10) . . . . ?
C9 P3 C16 C11 -53.8(6) . . . . ?
C9 P3 C16 C15 132.3(5) . . . . ?
C9 C4 C5 C6 0.6(11) . . . . ?
C10 C11 C12 C13 -178.9(7) . . . . ?
C10 C11 C16 P3 7.4(9) . . . . ?
C10 C11 C16 C15 -179.0(6) . . . . ?
C11 C12 C13 C14 -3.2(11) . . . . ?
C12 C11 C16 P3 -173.4(5) . . . . ?
C12 C11 C16 C15 0.3(9) . . . . ?
C12 C13 C14 C15 2.5(11) . . . . ?
C13 C14 C15 C16 -0.4(11) . . . . ?
C14 C15 C16 P3 173.3(6) . . . . ?
C14 C15 C16 C11 -0.9(10) . . . . ?
C16 P3 C9 C4 -71.0(6) . . . . ?
C16 P3 C9 C8 109.3(6) . . . . ?
C16 C11 C12 C13 1.8(10) . . . . ?
C17 C18 C19 C20 -178.0(7) . . . . ?
C17 C18 C23 P1 -9.6(9) . . . . ?
C17 C18 C23 C22 176.5(6) . . . . ?
C18 C19 C20 C21 1.0(11) . . . . ?
C19 C18 C23 P1 172.1(5) . . . . ?
C19 C18 C23 C22 -1.8(9) . . . . ?
C19 C20 C21 C22 -1.0(10) . . . . ?
C20 C21 C22 C23 -0.4(10) . . . . ?
C21 C22 C23 P1 -172.0(5) . . . . ?
C21 C22 C23 C18 1.9(9) . . . . ?
C23 P1 C30 C25 37.2(6) . . . . ?
C23 P1 C30 C29 -141.6(5) . . . . ?
C23 P1 C1 P2 167.0(3) . . . . ?
C23 C18 C19 C20 0.4(10) . . . . ?
C24 C25 C26 C27 178.6(6) . . . . ?
C24 C25 C30 P1 5.5(9) . . . . ?
C24 C25 C30 C29 -175.8(6) . . . . ?
C25 C26 C27 C28 -2.1(11) . . . . ?
C26 C25 C30 P1 -174.5(5) . . . . ?
C26 C25 C30 C29 4.2(9) . . . . ?
C26 C27 C28 C29 2.9(11) . . . . ?
C27 C28 C29 C30 0.0(10) . . . . ?
C28 C29 C30 P1 175.2(5) . . . . ?
C28 C29 C30 C25 -3.6(10) . . . . ?
C30 P1 C23 C18 59.6(6) . . . . ?
C30 P1 C23 C22 -126.5(5) . . . . ?
C30 P1 C1 P2 -74.5(4) . . . . ?
C30 C25 C26 C27 -1.5(9) . . . . ?
C36 P2 C1 P1 78.9(4) . . . . ?
C36 P2 C2 P3 -79.2(4) . . . 7_656 ?
C36 C35 C34 C33 -1.0(12) . . . . ?
C35 C36 C31 C32 -1.1(9) . . . . ?
C35 C34 C33 C32 0.4(12) . . . . ?
C34 C33 C32 C31 -0.1(11) . . . . ?
C33 C32 C31 C36 0.5(10) . . . . ?
C31 C36 C35 C34 1.3(10) . . . . ?
C1 P1 C23 C18 175.6(5) . . . . ?
C1 P1 C23 C22 -10.5(6) . . . . ?
C1 P1 C30 C25 -77.7(6) . . . . ?
C1 P1 C30 C29 103.5(5) . . . . ?
C1 P2 C36 C35 25.4(6) . . . . ?
C1 P2 C36 C31 -160.3(5) . . . . ?
C1 P2 C2 P3 167.4(3) . . . 7_656 ?
C2 P3 C9 C4 177.3(5) 7_656 . . . ?
C2 P3 C9 C8 -2.4(6) 7_656 . . . ?
C2 P3 C16 C11 62.0(6) 7_656 . . . ?
C2 P3 C16 C15 -111.9(5) 7_656 . . . ?
C2 P2 C36 C35 -81.8(6) . . . . ?
C2 P2 C36 C31 92.4(5) . . . . ?
C2 P2 C1 P1 -172.0(3) . . . . ?
C38 C39 C44 C43 179.7(6) . . . . ?
C38 C39 C40 O1 -0.6(9) . . . . ?
C38 C39 C40 C41 179.4(6) . . . . ?
C39 C44 C43 C42 1.7(10) . . . . ?
C44 C39 C40 O1 179.3(5) . . . . ?
C44 C39 C40 C41 -0.6(9) . . . . ?
C44 C43 C42 O2 -179.4(6) . . . . ?
C44 C43 C42 C41 -2.2(10) . . . . ?
C43 C42 C41 C40 1.4(9) . . . . ?
C42 C41 C40 O1 -179.9(5) . . . . ?
C42 C41 C40 C39 0.0(9) . . . . ?
C40 C39 C44 C43 -0.3(10) . . . . ?
C45 O1 C40 C39 178.9(6) . . . . ?
C45 O1 C40 C41 -1.1(9) . . . . ?
C46 O2 C42 C43 -9.6(9) . . . . ?
C46 O2 C42 C41 173.1(5) . . . . ?
